data_2214861
loop_
_publ_author_name
'Gui-Sheng Yu'
'Hai-Zhen Xu'
'You-Quan Zhu'

_publ_section_title
;
 3-[(2,4-Diethoxyphenyl)(hydroxy)methylene]-1-isopropylpyrrolidine-2,4-dione
;
_journal_coeditor_code SI2023
_journal_issue 8
_journal_name_full 'Acta Crystallographica Section E'
_journal_page_first o3384
_journal_page_last o3384
_journal_paper_doi 10.1107/S1600536807030759
_journal_volume 63
_journal_year 2007
_chemical_formula_iupac 'C18 H23 N O5'
_chemical_formula_moiety 'C18 H23 N O5'
_chemical_formula_sum 'C18 H23 N O5'
_chemical_formula_weight 333.37
_chemical_name_systematic
;
3-[(2,4-Diethoxyphenyl)(hydroxy)methylene]-1-isopropylpyrrolidine-2,4-dione
;
_space_group_IT_number 14
_symmetry_cell_setting monoclinic
_symmetry_space_group_name_Hall '-P 2yn'
_symmetry_space_group_name_H-M 'P 1 21/n 1'
_atom_sites_solution_hydrogens geom
_atom_sites_solution_primary direct
_atom_sites_solution_secondary difmap
_cell_angle_alpha 90.00
_cell_angle_beta 99.518(9)
_cell_angle_gamma 90.00
_cell_formula_units_Z 4
_cell_length_a 13.513(7)
_cell_length_b 8.135(4)
_cell_length_c 16.312(8)
_cell_measurement_reflns_used 2383
_cell_measurement_temperature 294(2)
_cell_measurement_theta_max 23.72
_cell_measurement_theta_min 2.81
_cell_volume 1768.5(15)
_computing_cell_refinement 'SAINT (Bruker, 1999)'
_computing_data_collection 'SMART (Bruker, 1999)'
_computing_data_reduction SAINT
_computing_molecular_graphics 'SHELXTL (Bruker, 1999)'
_computing_publication_material SHELXTL
_computing_structure_refinement 'SHELXL97 (Sheldrick, 1997)'
_computing_structure_solution 'SHELXS97 (Sheldrick, 1997)'
_diffrn_ambient_temperature 294(2)
_diffrn_measured_fraction_theta_full 0.992
_diffrn_measured_fraction_theta_max 0.992
_diffrn_measurement_device_type 'Bruker SMART CCD area-detector'
_diffrn_measurement_method '\f and \w'
_diffrn_radiation_monochromator graphite
_diffrn_radiation_source 'fine-focus sealed tube'
_diffrn_radiation_type MoK\a
_diffrn_radiation_wavelength 0.71073
_diffrn_reflns_av_R_equivalents 0.0515
_diffrn_reflns_av_sigmaI/netI 0.0585
_diffrn_reflns_limit_h_max 16
_diffrn_reflns_limit_h_min -9
_diffrn_reflns_limit_k_max 8
_diffrn_reflns_limit_k_min -10
_diffrn_reflns_limit_l_max 20
_diffrn_reflns_limit_l_min -18
_diffrn_reflns_number 9501
_diffrn_reflns_theta_full 26.44
_diffrn_reflns_theta_max 26.44
_diffrn_reflns_theta_min 1.82
_exptl_absorpt_coefficient_mu 0.091
_exptl_absorpt_correction_T_max 0.982
_exptl_absorpt_correction_T_min 0.975
_exptl_absorpt_correction_type multi-scan
_exptl_absorpt_process_details '(SADABS; Sheldrick, 1996)'
_exptl_crystal_colour colorless
_exptl_crystal_density_diffrn 1.252
_exptl_crystal_density_method 'not measured'
_exptl_crystal_description prism
_exptl_crystal_F_000 712
_exptl_crystal_size_max 0.28
_exptl_crystal_size_mid 0.24
_exptl_crystal_size_min 0.20
_refine_diff_density_max 0.165
_refine_diff_density_min -0.207
_refine_ls_extinction_method none
_refine_ls_goodness_of_fit_ref 1.000
_refine_ls_hydrogen_treatment constr
_refine_ls_matrix_type full
_refine_ls_number_parameters 222
_refine_ls_number_reflns 3612
_refine_ls_number_restraints 0
_refine_ls_restrained_S_all 1.000
_refine_ls_R_factor_all 0.1028
_refine_ls_R_factor_gt 0.0519
_refine_ls_shift/su_max 0.001
_refine_ls_shift/su_mean 0.000
_refine_ls_structure_factor_coef Fsqd
_refine_ls_weighting_details 'calc w=1/[\s^2^(Fo^2^)+(0.0745P)^2^+0.2597P] where P=(Fo^2^+2Fc^2^)/3'
_refine_ls_weighting_scheme calc
_refine_ls_wR_factor_gt 0.1237
_refine_ls_wR_factor_ref 0.1555
_reflns_number_gt 2072
_reflns_number_total 3612
_reflns_threshold_expression I>2\s(I)
_cod_data_source_file si2023.cif
_cod_data_source_block I
_cod_depositor_comments
;
The following automatic conversions were performed:
'_symmetry_cell_setting' value 'Monoclinic' changed to 'monoclinic'
according to '/home/saulius/struct/CIF-dictionaries/cif_core.dic'
dictionary named 'cif_core.dic' version 2.4.1 from 2010-06-29.

Automatic conversion script
Id: cif_fix_enum 1527 2010-12-29 10:47:43Z saulius 

The following automatic conversions were performed:

'_symmetry_cell_setting' value 'Monoclinic' changed to 'monoclinic'
according to /home/saulius/struct/CIF-dictionaries/cif_core.dic
dictionary named 'cif_core.dic' version 2.4.1 from 2010-06-29.

Automatic conversion script
Id: cif_fix_values 1715 2011-07-08 13:25:40Z adriana 
;
_cod_original_sg_symbol_Hall '-P 2yn '
_cod_original_sg_symbol_H-M 'P 21/n'
_cod_database_code 2214861
_cod_database_fobs_code 2214861

loop_
_symmetry_equiv_pos_as_xyz
'x, y, z'
'-x+1/2, y+1/2, -z+1/2'
'-x, -y, -z'
'x-1/2, -y-1/2, z-1/2'

loop_
_atom_site_type_symbol
_atom_site_label
_atom_site_fract_x
_atom_site_fract_y
_atom_site_fract_z
_atom_site_U_iso_or_equiv
_atom_site_adp_type
_atom_site_calc_flag
_atom_site_refinement_flags
_atom_site_occupancy
O O1 0.71221(12) -0.20692(19) 0.38809(10) 0.0520(5) Uani d . 1
O O2 0.96831(12) -0.2405(2) 0.21363(10) 0.0562(5) Uani d . 1
O O3 0.78362(14) -0.06279(19) 0.53402(10) 0.0586(5) Uani d . 1
H H3 0.7691 -0.0117 0.5737 0.088 Uiso calc R 1
O O4 0.76454(13) 0.16486(19) 0.63361(10) 0.0558(5) Uani d . 1
O O5 0.88238(16) 0.3662(2) 0.39616(10) 0.0679(6) Uani d . 1
N N1 0.81988(15) 0.4165(2) 0.59623(11) 0.0468(5) Uani d . 1
C C1 0.85415(16) -0.0350(3) 0.41169(12) 0.0375(5) Uani d . 1
C C2 0.80068(16) -0.1612(3) 0.36515(13) 0.0390(5) Uani d . 1
C C3 0.83646(17) -0.2313(3) 0.29811(13) 0.0432(6) Uani d . 1
H H3A 0.7996 -0.3126 0.2666 0.052 Uiso calc R 1
C C4 0.92752(17) -0.1795(3) 0.27832(13) 0.0415(5) Uani d . 1
C C5 0.98245(17) -0.0563(3) 0.32420(13) 0.0435(6) Uani d . 1
H H5 1.0437 -0.0221 0.3112 0.052 Uiso calc R 1
C C6 0.94493(16) 0.0141(3) 0.38891(13) 0.0414(5) Uani d . 1
H H6 0.9813 0.0978 0.4189 0.050 Uiso calc R 1
C C7 0.65284(19) -0.3318(3) 0.34169(16) 0.0567(7) Uani d . 1
H H7A 0.6918 -0.4315 0.3400 0.068 Uiso calc R 1
H H7B 0.6299 -0.2952 0.2851 0.068 Uiso calc R 1
C C8 0.5653(2) -0.3624(4) 0.38525(19) 0.0799(10) Uani d . 1
H H8A 0.5891 -0.4007 0.4407 0.120 Uiso calc R 1
H H8B 0.5223 -0.4440 0.3554 0.120 Uiso calc R 1
H H8C 0.5284 -0.2622 0.3876 0.120 Uiso calc R 1
C C9 0.9102(2) -0.3523(3) 0.15804(17) 0.0652(8) Uani d . 1
H H9A 0.8444 -0.3063 0.1381 0.078 Uiso calc R 1
H H9B 0.9018 -0.4551 0.1862 0.078 Uiso calc R 1
C C10 0.9652(3) -0.3810(4) 0.08683(19) 0.0993(12) Uani d . 1
H H10A 0.9695 -0.2798 0.0574 0.149 Uiso calc R 1
H H10B 0.9297 -0.4611 0.0499 0.149 Uiso calc R 1
H H10C 1.0315 -0.4206 0.1075 0.149 Uiso calc R 1
C C11 0.82072(16) 0.0394(3) 0.48406(13) 0.0397(5) Uani d . 1
C C12 0.82908(16) 0.2029(3) 0.50607(12) 0.0383(5) Uani d . 1
C C13 0.85927(18) 0.3479(3) 0.46522(14) 0.0468(6) Uani d . 1
C C14 0.8572(2) 0.4900(3) 0.52583(14) 0.0521(6) Uani d . 1
H H14A 0.9238 0.5352 0.5428 0.062 Uiso calc R 1
H H14B 0.8128 0.5766 0.5010 0.062 Uiso calc R 1
C C15 0.80136(16) 0.2574(3) 0.58414(13) 0.0416(6) Uani d . 1
C C16 0.79723(19) 0.5096(3) 0.66811(14) 0.0510(6) Uani d . 1
H H16 0.7915 0.4313 0.7127 0.061 Uiso calc R 1
C C17 0.8813(2) 0.6273(4) 0.69922(18) 0.0773(9) Uani d . 1
H H17A 0.9433 0.5677 0.7116 0.116 Uiso calc R 1
H H17B 0.8677 0.6809 0.7486 0.116 Uiso calc R 1
H H17C 0.8863 0.7081 0.6572 0.116 Uiso calc R 1
C C18 0.6977(2) 0.5972(4) 0.64567(19) 0.0783(9) Uani d . 1
H H18A 0.7012 0.6732 0.6012 0.118 Uiso calc R 1
H H18B 0.6829 0.6558 0.6933 0.118 Uiso calc R 1
H H18C 0.6457 0.5181 0.6282 0.118 Uiso calc R 1

loop_
_atom_site_aniso_label
_atom_site_aniso_U_11
_atom_site_aniso_U_22
_atom_site_aniso_U_33
_atom_site_aniso_U_12
_atom_site_aniso_U_13
_atom_site_aniso_U_23
O1 0.0456(9) 0.0513(10) 0.0616(10) -0.0146(8) 0.0164(8) -0.0173(8)
O2 0.0573(10) 0.0580(11) 0.0573(10) -0.0122(9) 0.0220(9) -0.0213(8)
O3 0.0876(13) 0.0431(10) 0.0493(10) -0.0178(10) 0.0238(10) -0.0030(8)
O4 0.0748(12) 0.0498(10) 0.0489(9) -0.0123(9) 0.0276(9) 0.0002(8)
O5 0.1104(16) 0.0489(11) 0.0530(11) 0.0001(10) 0.0384(11) 0.0057(8)
N1 0.0619(13) 0.0400(11) 0.0428(11) -0.0033(10) 0.0213(10) -0.0041(9)
C1 0.0396(12) 0.0346(12) 0.0370(12) -0.0010(10) 0.0027(10) -0.0004(9)
C2 0.0370(12) 0.0358(12) 0.0439(12) -0.0028(10) 0.0056(10) -0.0020(10)
C3 0.0450(13) 0.0390(13) 0.0447(13) -0.0064(11) 0.0048(10) -0.0084(10)
C4 0.0464(13) 0.0398(13) 0.0385(12) 0.0009(11) 0.0075(10) -0.0036(10)
C5 0.0395(12) 0.0457(14) 0.0448(13) -0.0032(11) 0.0057(10) -0.0027(11)
C6 0.0434(13) 0.0379(12) 0.0408(12) -0.0053(10) 0.0012(10) -0.0038(10)
C7 0.0503(14) 0.0570(16) 0.0634(16) -0.0183(13) 0.0112(13) -0.0172(13)
C8 0.0602(18) 0.091(2) 0.094(2) -0.0343(17) 0.0280(17) -0.0295(18)
C9 0.0723(18) 0.0656(18) 0.0611(16) -0.0120(15) 0.0208(14) -0.0276(14)
C10 0.116(3) 0.108(3) 0.086(2) -0.037(2) 0.052(2) -0.053(2)
C11 0.0410(12) 0.0398(13) 0.0376(12) -0.0057(10) 0.0047(10) 0.0028(10)
C12 0.0418(12) 0.0383(12) 0.0350(11) -0.0009(10) 0.0068(10) -0.0004(9)
C13 0.0560(15) 0.0431(13) 0.0438(13) 0.0018(12) 0.0155(11) 0.0014(11)
C14 0.0705(17) 0.0396(14) 0.0508(14) -0.0038(12) 0.0237(13) -0.0017(11)
C15 0.0445(13) 0.0407(14) 0.0402(12) -0.0008(11) 0.0082(10) 0.0005(10)
C16 0.0675(17) 0.0460(14) 0.0444(13) -0.0033(13) 0.0236(13) -0.0085(11)
C17 0.0680(19) 0.095(2) 0.0686(18) -0.0088(17) 0.0092(15) -0.0351(17)
C18 0.0592(17) 0.095(2) 0.087(2) 0.0036(17) 0.0316(16) -0.0250(18)

loop_
_atom_type_symbol
_atom_type_description
_atom_type_scat_dispersion_real
_atom_type_scat_dispersion_imag
_atom_type_scat_source
C C 0.0033 0.0016 'International Tables Vol C Tables 4.2.6.8 and 6.1.1.4'
H H 0.0000 0.0000 'International Tables Vol C Tables 4.2.6.8 and 6.1.1.4'
N N 0.0061 0.0033 'International Tables Vol C Tables 4.2.6.8 and 6.1.1.4'
O O 0.0106 0.0060 'International Tables Vol C Tables 4.2.6.8 and 6.1.1.4'

loop_
_geom_angle_atom_site_label_1
_geom_angle_atom_site_label_2
_geom_angle_atom_site_label_3
_geom_angle
_geom_angle_publ_flag
C2 O1 C7 119.30(17) no
C4 O2 C9 118.34(18) no
C11 O3 H3 109.5 no
C15 N1 C14 111.37(17) no
C15 N1 C16 124.19(18) no
C14 N1 C16 124.24(19) no
C6 C1 C2 117.45(19) no
C6 C1 C11 119.89(19) no
C2 C1 C11 122.59(19) no
O1 C2 C3 122.64(19) no
O1 C2 C1 116.61(18) no
C3 C2 C1 120.7(2) no
C4 C3 C2 119.7(2) no
C4 C3 H3A 120.1 no
C2 C3 H3A 120.1 no
O2 C4 C3 123.9(2) no
O2 C4 C5 115.5(2) no
C3 C4 C5 120.6(2) no
C6 C5 C4 118.9(2) no
C6 C5 H5 120.5 no
C4 C5 H5 120.5 no
C5 C6 C1 122.6(2) no
C5 C6 H6 118.7 no
C1 C6 H6 118.7 no
O1 C7 C8 106.6(2) no
O1 C7 H7A 110.4 no
C8 C7 H7A 110.4 no
O1 C7 H7B 110.4 no
C8 C7 H7B 110.4 no
H7A C7 H7B 108.6 no
C7 C8 H8A 109.5 no
C7 C8 H8B 109.5 no
H8A C8 H8B 109.5 no
C7 C8 H8C 109.5 no
H8A C8 H8C 109.5 no
H8B C8 H8C 109.5 no
O2 C9 C10 107.6(2) no
O2 C9 H9A 110.2 no
C10 C9 H9A 110.2 no
O2 C9 H9B 110.2 no
C10 C9 H9B 110.2 no
H9A C9 H9B 108.5 no
C9 C10 H10A 109.5 no
C9 C10 H10B 109.5 no
H10A C10 H10B 109.5 no
C9 C10 H10C 109.5 no
H10A C10 H10C 109.5 no
H10B C10 H10C 109.5 no
O3 C11 C12 118.06(19) no
O3 C11 C1 115.94(19) no
C12 C11 C1 125.92(19) no
C11 C12 C13 133.2(2) no
C11 C12 C15 120.02(19) no
C13 C12 C15 106.74(19) no
O5 C13 C12 131.0(2) no
O5 C13 C14 122.6(2) no
C12 C13 C14 106.41(18) no
N1 C14 C13 104.27(18) no
N1 C14 H14A 110.9 no
C13 C14 H14A 110.9 no
N1 C14 H14B 110.9 no
C13 C14 H14B 110.9 no
H14A C14 H14B 108.9 no
O4 C15 N1 124.8(2) no
O4 C15 C12 124.3(2) no
N1 C15 C12 110.95(19) no
N1 C16 C17 110.5(2) no
N1 C16 C18 110.1(2) no
C17 C16 C18 111.9(2) no
N1 C16 H16 108.1 no
C17 C16 H16 108.1 no
C18 C16 H16 108.1 no
C16 C17 H17A 109.5 no
C16 C17 H17B 109.5 no
H17A C17 H17B 109.5 no
C16 C17 H17C 109.5 no
H17A C17 H17C 109.5 no
H17B C17 H17C 109.5 no
C16 C18 H18A 109.5 no
C16 C18 H18B 109.5 no
H18A C18 H18B 109.5 no
C16 C18 H18C 109.5 no
H18A C18 H18C 109.5 no
H18B C18 H18C 109.5 no

loop_
_geom_bond_atom_site_label_1
_geom_bond_atom_site_label_2
_geom_bond_distance
_geom_bond_publ_flag
O1 C2 1.362(3) no
O1 C7 1.431(3) no
O2 C4 1.362(3) no
O2 C9 1.425(3) no
O3 C11 1.320(2) no
O3 H3 0.82 no
O4 C15 1.264(2) no
O5 C13 1.227(3) no
N1 C15 1.327(3) no
N1 C14 1.456(3) no
N1 C16 1.470(3) no
C1 C6 1.397(3) no
C1 C2 1.404(3) no
C1 C11 1.463(3) no
C2 C3 1.389(3) no
C3 C4 1.388(3) no
C3 H3A 0.93 no
C4 C5 1.390(3) no
C5 C6 1.370(3) no
C5 H5 0.93 no
C6 H6 0.93 no
C7 C8 1.498(3) no
C7 H7A 0.97 no
C7 H7B 0.97 no
C8 H8A 0.96 no
C8 H8B 0.96 no
C8 H8C 0.96 no
C9 C10 1.497(4) no
C9 H9A 0.97 no
C9 H9B 0.97 no
C10 H10A 0.96 no
C10 H10B 0.96 no
C10 H10C 0.96 no
C11 C12 1.378(3) no
C12 C13 1.446(3) no
C12 C15 1.455(3) no
C13 C14 1.524(3) no
C14 H14A 0.97 no
C14 H14B 0.97 no
C16 C17 1.508(4) no
C16 C18 1.513(4) no
C16 H16 0.98 no
C17 H17A 0.96 no
C17 H17B 0.96 no
C17 H17C 0.96 no
C18 H18A 0.96 no
C18 H18B 0.96 no
C18 H18C 0.96 no

loop_
_geom_hbond_atom_site_label_D
_geom_hbond_atom_site_label_H
_geom_hbond_atom_site_label_A
_geom_hbond_distance_DH
_geom_hbond_distance_HA
_geom_hbond_distance_DA
_geom_hbond_angle_DHA
O3 H3 O4 0.82 1.74 2.505(2) 153.5
C6 H6 O5 0.93 2.56 2.994(3) 109
C16 H16 O4 0.98 2.52 2.880(3) 102

loop_
_geom_torsion_atom_site_label_1
_geom_torsion_atom_site_label_2
_geom_torsion_atom_site_label_3
_geom_torsion_atom_site_label_4
_geom_torsion
_geom_torsion_publ_flag
C7 O1 C2 C3 -0.2(3) no
C7 O1 C2 C1 178.3(2) no
C6 C1 C2 O1 -179.79(19) no
C11 C1 C2 O1 3.1(3) no
C6 C1 C2 C3 -1.3(3) no
C11 C1 C2 C3 -178.3(2) no
O1 C2 C3 C4 -179.7(2) no
C1 C2 C3 C4 1.9(3) no
C9 O2 C4 C3 6.3(3) no
C9 O2 C4 C5 -172.4(2) no
C2 C3 C4 O2 -179.7(2) no
C2 C3 C4 C5 -1.0(3) no
O2 C4 C5 C6 178.33(19) no
C3 C4 C5 C6 -0.4(3) no
C4 C5 C6 C1 1.1(3) no
C2 C1 C6 C5 -0.2(3) no
C11 C1 C6 C5 176.9(2) no
C2 O1 C7 C8 176.1(2) no
C4 O2 C9 C10 172.0(2) no
C6 C1 C11 O3 -136.5(2) no
C2 C1 C11 O3 40.5(3) no
C6 C1 C11 C12 40.2(3) no
C2 C1 C11 C12 -142.8(2) no
O3 C11 C12 C13 -175.4(2) no
C1 C11 C12 C13 8.0(4) no
O3 C11 C12 C15 2.6(3) no
C1 C11 C12 C15 -174.09(19) no
C11 C12 C13 O5 3.6(5) no
C15 C12 C13 O5 -174.5(3) no
C11 C12 C13 C14 -177.0(2) no
C15 C12 C13 C14 4.8(2) no
C15 N1 C14 C13 0.1(3) no
C16 N1 C14 C13 -174.9(2) no
O5 C13 C14 N1 176.3(2) no
C12 C13 C14 N1 -3.1(3) no
C14 N1 C15 O4 -176.9(2) no
C16 N1 C15 O4 -1.9(4) no
C14 N1 C15 C12 3.0(3) no
C16 N1 C15 C12 178.0(2) no
C11 C12 C15 O4 -3.5(3) no
C13 C12 C15 O4 174.9(2) no
C11 C12 C15 N1 176.5(2) no
C13 C12 C15 N1 -5.1(2) no
C15 N1 C16 C17 139.1(2) no
C14 N1 C16 C17 -46.6(3) no
C15 N1 C16 C18 -96.8(3) no
C14 N1 C16 C18 77.5(3) no

loop_
_cod_related_entry_id
_cod_related_entry_database
_cod_related_entry_code
1 ChemSpider 30655303
